data_7055060
loop_
_publ_author_name
'Pavan Kumar, Chottanahalli S.'
'Harsha, Kachigere B.'
'Sandhya, Nagarakere C.'
'Ramesha, Ajjalli B.'
'Mantelingu, Kempegowda'
'Rangappa, Kanchugarakoppal S.'

_publ_section_title
;
 Highly diastereoselective synthesis of polycyclic amines via redox
 neutral C--H functionalization
;
_journal_issue 11
_journal_name_full 'New J. Chem.'
_journal_page_first 8397
_journal_paper_doi 10.1039/C5NJ01706H
_journal_volume 39
_journal_year 2015
_chemical_formula_sum 'C35 H36 N2 O6 S2'
_chemical_formula_weight 644.78
_chemical_name_systematic
; 
 ? 
;
_space_group_IT_number 14
_symmetry_cell_setting monoclinic
_symmetry_space_group_name_Hall '-P 2ybc'
_symmetry_space_group_name_H-M 'P 1 21/c 1'
_atom_sites_solution_hydrogens geom
_atom_sites_solution_primary direct
_atom_sites_solution_secondary difmap
_audit_creation_method SHELXL-97
_audit_update_record
;
2015-05-16 deposited with the CCDC.
2015-08-13 downloaded from the CCDC.
;
_cell_angle_alpha 90.00
_cell_angle_beta 106.682(4)
_cell_angle_gamma 90.00
_cell_formula_units_Z 4
_cell_length_a 17.5740(17)
_cell_length_b 8.9640(9)
_cell_length_c 20.843(2)
_cell_measurement_reflns_used 4501
_cell_measurement_temperature 296(2)
_cell_measurement_theta_max 64.92
_cell_measurement_theta_min 2.62
_cell_volume 3145.3(5)
_computing_structure_refinement 'SHELXL-97 (Sheldrick, 1997)'
_computing_structure_solution 'SHELXS-97 (Sheldrick, 1990)'
_diffrn_ambient_temperature 296(2)
_diffrn_measured_fraction_theta_full 0.960
_diffrn_measured_fraction_theta_max 0.960
_diffrn_measurement_device_type 'Bruker X8 Proteum'
_diffrn_measurement_method '\\\f and \\\w scans'
_diffrn_radiation_monochromator graphite
_diffrn_radiation_source 'fine-focus sealed tube'
_diffrn_radiation_type CuK\a
_diffrn_radiation_wavelength 1.54178
_diffrn_reflns_av_R_equivalents 0.0399
_diffrn_reflns_av_sigmaI/netI 0.0469
_diffrn_reflns_limit_h_max 20
_diffrn_reflns_limit_h_min -20
_diffrn_reflns_limit_k_max 10
_diffrn_reflns_limit_k_min -10
_diffrn_reflns_limit_l_max 20
_diffrn_reflns_limit_l_min -24
_diffrn_reflns_number 14873
_diffrn_reflns_theta_full 64.92
_diffrn_reflns_theta_max 64.92
_diffrn_reflns_theta_min 2.62
_exptl_absorpt_coefficient_mu 1.943
_exptl_absorpt_correction_T_max 0.598
_exptl_absorpt_correction_T_min 0.592
_exptl_absorpt_correction_type multi-scan
_exptl_absorpt_process_details SADABS
_exptl_crystal_colour Yellow
_exptl_crystal_density_diffrn 1.362
_exptl_crystal_density_method 'not measured'
_exptl_crystal_description Rectangle
_exptl_crystal_F_000 1360
_exptl_crystal_size_max 0.29
_exptl_crystal_size_mid 0.28
_exptl_crystal_size_min 0.27
_refine_diff_density_max 0.752
_refine_diff_density_min -0.630
_refine_diff_density_rms 0.076
_refine_ls_extinction_method none
_refine_ls_goodness_of_fit_ref 1.078
_refine_ls_hydrogen_treatment mixed
_refine_ls_matrix_type full
_refine_ls_number_parameters 410
_refine_ls_number_reflns 5126
_refine_ls_number_restraints 0
_refine_ls_restrained_S_all 1.078
_refine_ls_R_factor_all 0.0596
_refine_ls_R_factor_gt 0.0545
_refine_ls_shift/su_max 0.000
_refine_ls_shift/su_mean 0.000
_refine_ls_structure_factor_coef Fsqd
_refine_ls_weighting_details 'calc w=1/[\s^2^(Fo^2^)+(0.1042P)^2^+1.5418P] where P=(Fo^2^+2Fc^2^)/3'
_refine_ls_weighting_scheme calc
_refine_ls_wR_factor_gt 0.1671
_refine_ls_wR_factor_ref 0.1727
_reflns_number_gt 4501
_reflns_number_total 5126
_reflns_threshold_expression >2sigma(I)
_cod_data_source_file c5nj01706h8.cif
_cod_data_source_block pm3
_cod_depositor_comments
;
The following automatic conversions were performed:

'_symmetry_cell_setting' value 'Monoclinic' changed to 'monoclinic'
according to
/usr/data/users/saulius/crontab/automatic-downloads/rss-feeds/RSC/lib/dictionaries/cif_core.dic
dictionary named 'cif_core.dic' version 2.4.2 from 2011-04-26.

Automatic conversion script
Id: cif_fix_values 3271 2015-04-21 07:52:19Z andrius 

 Adding full bibliography for 7055058--7055060.cif.
;
_cod_original_sg_symbol_H-M P21/c
_cod_database_code 7055060

loop_
_symmetry_equiv_pos_as_xyz
'x, y, z'
'-x, y+1/2, -z+1/2'
'-x, -y, -z'
'x, -y-1/2, z-1/2'

loop_
_atom_site_label
_atom_site_type_symbol
_atom_site_fract_x
_atom_site_fract_y
_atom_site_fract_z
_atom_site_U_iso_or_equiv
_atom_site_adp_type
_atom_site_occupancy
_atom_site_symmetry_multiplicity
_atom_site_calc_flag
_atom_site_refinement_flags
S36 S 0.31295(5) 0.42321(9) 0.31481(3) 0.0493(2) Uani 1 1 d .
S26 S 0.43085(4) 0.43059(9) 0.70269(4) 0.0524(2) Uani 1 1 d .
O33 O 0.14324(10) 0.6529(2) 0.51043(10) 0.0446(4) Uani 1 1 d .
O27 O 0.05911(11) 0.4331(2) 0.68342(10) 0.0468(5) Uani 1 1 d .
O29 O 0.05575(11) 0.1437(2) 0.69558(10) 0.0490(5) Uani 1 1 d .
O32 O 0.13332(11) 0.4225(2) 0.46773(11) 0.0538(5) Uani 1 1 d .
N1 N 0.34894(11) 0.3007(2) 0.57753(10) 0.0330(5) Uani 1 1 d .
O38 O 0.36490(14) 0.3961(3) 0.27457(10) 0.0653(6) Uani 1 1 d .
O37 O 0.25591(14) 0.5407(3) 0.29654(10) 0.0624(6) Uani 1 1 d .
N14 N 0.36832(13) 0.4637(3) 0.39238(11) 0.0438(5) Uani 1 1 d .
C23 C 0.32716(15) 0.6559(3) 0.67337(11) 0.0352(5) Uani 1 1 d .
H23 H 0.2835 0.7155 0.6534 0.042 Uiso 1 1 calc R
C22 C 0.34471(13) 0.5038(3) 0.65264(12) 0.0342(5) Uani 1 1 d .
C11 C 0.26204(14) 0.5169(3) 0.53045(12) 0.0338(5) Uani 1 1 d .
H11 H 0.2811 0.6186 0.5427 0.041 Uiso 1 1 calc R
C9 C 0.22890(13) 0.3317(3) 0.61904(11) 0.0323(5) Uani 1 1 d .
C31 C 0.17274(15) 0.5209(3) 0.49966(12) 0.0370(6) Uani 1 1 d .
C4 C 0.22594(14) 0.1787(3) 0.62436(12) 0.0345(5) Uani 1 1 d .
C10 C 0.29400(13) 0.4093(3) 0.59576(12) 0.0313(5) Uani 1 1 d .
C7 C 0.11586(14) 0.3556(3) 0.66347(12) 0.0361(6) Uani 1 1 d .
C8 C 0.17311(14) 0.4190(3) 0.63873(12) 0.0346(5) Uani 1 1 d .
H8 H 0.1749 0.5222 0.6350 0.042 Uiso 1 1 calc R
C21 C 0.37821(14) 0.3884(3) 0.52920(12) 0.0338(5) Uani 1 1 d .
H21 H 0.4082 0.4724 0.5543 0.041 Uiso 1 1 calc R
C20 C 0.43170(14) 0.3151(3) 0.49378(13) 0.0370(6) Uani 1 1 d .
C15 C 0.42634(15) 0.3561(3) 0.42751(13) 0.0410(6) Uani 1 1 d .
C12 C 0.30429(14) 0.4534(3) 0.48198(12) 0.0353(5) Uani 1 1 d .
H12 H 0.2721 0.3719 0.4567 0.042 Uiso 1 1 calc R
C13 C 0.32899(17) 0.5550(3) 0.43330(13) 0.0423(6) Uani 1 1 d .
H13A H 0.2827 0.6046 0.4044 0.051 Uiso 1 1 calc R
H13B H 0.3654 0.6306 0.4577 0.051 Uiso 1 1 calc R
C3 C 0.28365(16) 0.0808(3) 0.60308(15) 0.0419(6) Uani 1 1 d .
H3A H 0.2583 -0.0129 0.5858 0.050 Uiso 1 1 calc R
H3B H 0.3290 0.0594 0.6412 0.050 Uiso 1 1 calc R
C2 C 0.31093(16) 0.1597(3) 0.54942(13) 0.0384(6) Uani 1 1 d .
H2A H 0.3484 0.0977 0.5353 0.046 Uiso 1 1 calc R
H2B H 0.2659 0.1795 0.5108 0.046 Uiso 1 1 calc R
C5 C 0.16787(15) 0.1145(3) 0.65003(13) 0.0387(6) Uani 1 1 d .
H5 H 0.1661 0.0113 0.6538 0.046 Uiso 1 1 calc R
C6 C 0.11362(14) 0.1995(3) 0.66976(12) 0.0369(6) Uani 1 1 d .
C19 C 0.49098(15) 0.2170(3) 0.52711(15) 0.0439(6) Uani 1 1 d .
H19 H 0.4959 0.1924 0.5715 0.053 Uiso 1 1 calc R
C16 C 0.48130(18) 0.2956(4) 0.39732(16) 0.0526(8) Uani 1 1 d .
H16 H 0.4797 0.3243 0.3541 0.063 Uiso 1 1 calc R
C39 C 0.26372(16) 0.2563(3) 0.32220(13) 0.0455(6) Uani 1 1 d .
C18 C 0.54294(17) 0.1549(3) 0.49568(17) 0.0509(7) Uani 1 1 d .
H18 H 0.5812 0.0869 0.5183 0.061 Uiso 1 1 calc R
C17 C 0.53753(18) 0.1945(4) 0.43094(17) 0.0542(8) Uani 1 1 d .
H17 H 0.5722 0.1527 0.4096 0.065 Uiso 1 1 calc R
C24 C 0.39383(18) 0.6914(4) 0.73226(15) 0.0535(8) Uani 1 1 d .
H24 H 0.3974 0.7819 0.7548 0.064 Uiso 1 1 calc R
C40 C 0.19432(16) 0.2610(4) 0.34158(14) 0.0488(7) Uani 1 1 d .
H40 H 0.1708 0.3518 0.3460 0.059 Uiso 1 1 calc R
C41 C 0.16113(17) 0.1295(4) 0.35411(15) 0.0534(7) Uani 1 1 d .
H41 H 0.1149 0.1326 0.3673 0.064 Uiso 1 1 calc R
C42 C 0.19448(18) -0.0074(4) 0.34765(16) 0.0536(7) Uani 1 1 d .
C30 C 0.05531(18) -0.0133(3) 0.70463(17) 0.0548(8) Uani 1 1 d .
H30A H 0.0457 -0.0620 0.6620 0.082 Uiso 1 1 calc R
H30B H 0.0142 -0.0396 0.7245 0.082 Uiso 1 1 calc R
H30C H 0.1058 -0.0446 0.7335 0.082 Uiso 1 1 calc R
C25 C 0.44935(18) 0.5847(4) 0.75142(15) 0.0540(8) Uani 1 1 d .
H25 H 0.4939 0.5946 0.7882 0.065 Uiso 1 1 calc R
C44 C 0.29772(19) 0.1199(4) 0.31476(16) 0.0564(8) Uani 1 1 d .
H44 H 0.3439 0.1164 0.3015 0.068 Uiso 1 1 calc R
C43 C 0.26300(19) -0.0090(4) 0.32699(17) 0.0597(8) Uani 1 1 d .
H43 H 0.2857 -0.1000 0.3214 0.072 Uiso 1 1 calc R
C34 C 0.05868(18) 0.6744(4) 0.47936(18) 0.0593(8) Uani 1 1 d .
H34A H 0.0286 0.6001 0.4957 0.071 Uiso 1 1 calc R
H34B H 0.0465 0.6638 0.4311 0.071 Uiso 1 1 calc R
C28 C 0.0576(2) 0.5897(3) 0.67535(19) 0.0607(9) Uani 1 1 d .
H28A H 0.1076 0.6308 0.7007 0.091 Uiso 1 1 calc R
H28B H 0.0158 0.6310 0.6910 0.091 Uiso 1 1 calc R
H28C H 0.0483 0.6135 0.6288 0.091 Uiso 1 1 calc R
C45 C 0.1583(2) -0.1509(5) 0.3622(2) 0.0790(11) Uani 1 1 d .
H45A H 0.1751 -0.1695 0.4096 0.118 Uiso 1 1 calc R
H45B H 0.1752 -0.2315 0.3393 0.118 Uiso 1 1 calc R
H45C H 0.1014 -0.1432 0.3471 0.118 Uiso 1 1 calc R
C35 C 0.0372(2) 0.8254(5) 0.4964(2) 0.0829(12) Uani 1 1 d .
H35A H 0.0485 0.8343 0.5441 0.124 Uiso 1 1 calc R
H35B H -0.0185 0.8421 0.4757 0.124 Uiso 1 1 calc R
H35C H 0.0674 0.8981 0.4803 0.124 Uiso 1 1 calc R

loop_
_atom_site_aniso_label
_atom_site_aniso_U_11
_atom_site_aniso_U_22
_atom_site_aniso_U_33
_atom_site_aniso_U_23
_atom_site_aniso_U_13
_atom_site_aniso_U_12
S36 0.0616(4) 0.0566(5) 0.0333(4) -0.0022(3) 0.0196(3) -0.0135(3)
S26 0.0474(4) 0.0627(5) 0.0463(4) 0.0017(3) 0.0120(3) -0.0003(3)
O33 0.0424(9) 0.0395(10) 0.0501(11) 0.0003(8) 0.0105(8) 0.0087(8)
O27 0.0442(10) 0.0490(11) 0.0568(12) 0.0036(9) 0.0297(9) 0.0101(8)
O29 0.0449(10) 0.0495(11) 0.0636(12) 0.0020(9) 0.0331(9) -0.0058(9)
O32 0.0422(10) 0.0514(12) 0.0633(13) -0.0135(10) 0.0082(9) -0.0019(9)
N1 0.0360(10) 0.0326(11) 0.0356(11) -0.0013(8) 0.0184(8) 0.0000(8)
O38 0.0807(15) 0.0863(17) 0.0395(11) -0.0085(11) 0.0344(11) -0.0221(13)
O37 0.0820(15) 0.0611(14) 0.0403(11) 0.0044(10) 0.0114(10) -0.0067(12)
N14 0.0518(12) 0.0505(13) 0.0350(12) -0.0049(10) 0.0217(10) -0.0114(11)
C23 0.0402(12) 0.0394(13) 0.0257(11) -0.0078(10) 0.0092(9) -0.0216(11)
C22 0.0350(12) 0.0384(13) 0.0332(12) -0.0022(10) 0.0161(10) -0.0033(10)
C11 0.0380(12) 0.0319(12) 0.0339(12) -0.0001(10) 0.0143(10) -0.0020(10)
C9 0.0341(12) 0.0355(13) 0.0294(12) -0.0003(10) 0.0124(9) 0.0001(10)
C31 0.0417(13) 0.0366(14) 0.0342(13) 0.0040(11) 0.0133(10) 0.0038(11)
C4 0.0358(12) 0.0358(13) 0.0352(13) 0.0015(10) 0.0154(10) 0.0013(10)
C10 0.0338(11) 0.0310(12) 0.0315(12) -0.0008(9) 0.0133(9) 0.0014(9)
C7 0.0320(11) 0.0435(14) 0.0353(13) 0.0016(11) 0.0136(10) 0.0047(10)
C8 0.0371(12) 0.0344(13) 0.0349(13) 0.0013(10) 0.0143(10) 0.0002(10)
C21 0.0364(12) 0.0347(13) 0.0349(13) -0.0034(10) 0.0174(10) -0.0062(10)
C20 0.0352(12) 0.0375(13) 0.0430(14) -0.0083(11) 0.0185(10) -0.0103(11)
C15 0.0428(13) 0.0429(15) 0.0425(14) -0.0104(12) 0.0207(11) -0.0138(12)
C12 0.0391(12) 0.0358(13) 0.0333(12) -0.0014(10) 0.0143(10) -0.0036(10)
C13 0.0523(15) 0.0412(14) 0.0370(14) -0.0005(11) 0.0187(11) -0.0059(12)
C3 0.0480(14) 0.0328(14) 0.0524(16) 0.0026(11) 0.0262(12) 0.0017(11)
C2 0.0453(13) 0.0324(13) 0.0446(14) -0.0045(11) 0.0239(11) -0.0005(11)
C5 0.0416(13) 0.0359(13) 0.0417(14) 0.0017(11) 0.0172(11) -0.0042(11)
C6 0.0335(12) 0.0444(14) 0.0357(13) 0.0017(11) 0.0148(10) -0.0036(11)
C19 0.0410(13) 0.0450(15) 0.0509(16) -0.0050(12) 0.0215(12) -0.0047(12)
C16 0.0578(17) 0.0599(19) 0.0524(17) -0.0148(14) 0.0353(14) -0.0177(15)
C39 0.0505(15) 0.0541(17) 0.0336(13) -0.0071(12) 0.0149(11) -0.0110(13)
C18 0.0426(14) 0.0439(16) 0.074(2) -0.0103(14) 0.0289(14) -0.0050(12)
C17 0.0519(16) 0.0515(17) 0.072(2) -0.0194(15) 0.0384(15) -0.0100(14)
C24 0.0560(17) 0.0558(18) 0.0540(17) -0.0181(14) 0.0243(14) -0.0150(15)
C40 0.0462(15) 0.0555(17) 0.0441(15) -0.0068(13) 0.0122(12) -0.0032(13)
C41 0.0421(14) 0.069(2) 0.0505(17) -0.0040(15) 0.0163(12) -0.0096(14)
C42 0.0511(16) 0.0579(19) 0.0509(17) 0.0037(14) 0.0132(13) -0.0067(14)
C30 0.0567(17) 0.0518(18) 0.0663(19) 0.0020(15) 0.0345(15) -0.0120(14)
C25 0.0457(15) 0.077(2) 0.0386(15) -0.0082(14) 0.0108(12) -0.0120(15)
C44 0.0581(17) 0.064(2) 0.0555(18) -0.0109(15) 0.0303(14) -0.0074(16)
C43 0.0632(19) 0.0539(19) 0.067(2) -0.0055(16) 0.0266(16) -0.0023(15)
C34 0.0460(16) 0.0596(19) 0.069(2) 0.0031(16) 0.0117(14) 0.0136(14)
C28 0.071(2) 0.0490(18) 0.077(2) 0.0074(15) 0.0448(18) 0.0189(15)
C45 0.072(2) 0.070(2) 0.097(3) 0.025(2) 0.027(2) -0.0045(19)
C35 0.080(2) 0.078(3) 0.082(3) -0.004(2) 0.010(2) 0.041(2)

loop_
_atom_type_symbol
_atom_type_description
_atom_type_scat_dispersion_real
_atom_type_scat_dispersion_imag
_atom_type_scat_source
C C 0.0181 0.0091 'International Tables Vol C Tables 4.2.6.8 and 6.1.1.4'
H H 0.0000 0.0000 'International Tables Vol C Tables 4.2.6.8 and 6.1.1.4'
N N 0.0311 0.0180 'International Tables Vol C Tables 4.2.6.8 and 6.1.1.4'
O O 0.0492 0.0322 'International Tables Vol C Tables 4.2.6.8 and 6.1.1.4'
S S 0.3331 0.5567 'International Tables Vol C Tables 4.2.6.8 and 6.1.1.4'

loop_
_geom_angle_atom_site_label_1
_geom_angle_atom_site_label_2
_geom_angle_atom_site_label_3
_geom_angle
O38 S36 O37 119.15(15)
O38 S36 N14 108.23(13)
O37 S36 N14 105.50(13)
O38 S36 C39 108.73(14)
O37 S36 C39 109.01(14)
N14 S36 C39 105.36(12)
C25 S26 C22 92.12(14)
C31 O33 C34 116.0(2)
C7 O27 C28 117.2(2)
C6 O29 C30 116.5(2)
C2 N1 C21 113.04(19)
C2 N1 C10 114.09(18)
C21 N1 C10 101.74(18)
C15 N14 C13 117.0(2)
C15 N14 S36 118.49(18)
C13 N14 S36 115.92(19)
C24 C23 C22 105.0(2)
C24 C23 H23 127.5
C22 C23 H23 127.5
C23 C22 C10 127.8(2)
C23 C22 S26 113.36(17)
C10 C22 S26 118.80(18)
C31 C11 C12 111.7(2)
C31 C11 C10 115.72(19)
C12 C11 C10 102.46(18)
C31 C11 H11 108.9
C12 C11 H11 108.9
C10 C11 H11 108.9
C4 C9 C8 119.0(2)
C4 C9 C10 121.8(2)
C8 C9 C10 119.1(2)
O32 C31 O33 123.7(2)
O32 C31 C11 125.5(2)
O33 C31 C11 110.7(2)
C9 C4 C5 119.1(2)
C9 C4 C3 120.9(2)
C5 C4 C3 120.0(2)
N1 C10 C22 106.51(18)
N1 C10 C9 112.36(19)
C22 C10 C9 109.27(19)
N1 C10 C11 105.41(17)
C22 C10 C11 107.80(19)
C9 C10 C11 115.05(18)
O27 C7 C8 125.2(2)
O27 C7 C6 115.6(2)
C8 C7 C6 119.2(2)
C7 C8 C9 121.7(2)
C7 C8 H8 119.2
C9 C8 H8 119.2
N1 C21 C20 119.4(2)
N1 C21 C12 104.31(18)
C20 C21 C12 113.1(2)
N1 C21 H21 106.4
C20 C21 H21 106.4
C12 C21 H21 106.4
C19 C20 C15 119.1(2)
C19 C20 C21 121.1(2)
C15 C20 C21 119.6(2)
C16 C15 C20 118.6(3)
C16 C15 N14 120.5(2)
C20 C15 N14 120.8(2)
C21 C12 C13 108.1(2)
C21 C12 C11 101.79(19)
C13 C12 C11 120.4(2)
C21 C12 H12 108.6
C13 C12 H12 108.6
C11 C12 H12 108.6
N14 C13 C12 108.8(2)
N14 C13 H13A 109.9
C12 C13 H13A 109.9
N14 C13 H13B 109.9
C12 C13 H13B 109.9
H13A C13 H13B 108.3
C4 C3 C2 109.2(2)
C4 C3 H3A 109.8
C2 C3 H3A 109.8
C4 C3 H3B 109.8
C2 C3 H3B 109.8
H3A C3 H3B 108.3
N1 C2 C3 108.1(2)
N1 C2 H2A 110.1
C3 C2 H2A 110.1
N1 C2 H2B 110.1
C3 C2 H2B 110.1
H2A C2 H2B 108.4
C6 C5 C4 122.0(2)
C6 C5 H5 119.0
C4 C5 H5 119.0
C5 C6 O29 124.8(2)
C5 C6 C7 118.9(2)
O29 C6 C7 116.2(2)
C18 C19 C20 121.3(3)
C18 C19 H19 119.3
C20 C19 H19 119.3
C17 C16 C15 120.8(3)
C17 C16 H16 119.6
C15 C16 H16 119.6
C44 C39 C40 120.0(3)
C44 C39 S36 120.1(2)
C40 C39 S36 119.7(2)
C17 C18 C19 119.5(3)
C17 C18 H18 120.2
C19 C18 H18 120.2
C18 C17 C16 120.6(3)
C18 C17 H17 119.7
C16 C17 H17 119.7
C25 C24 C23 115.6(3)
C25 C24 H24 122.2
C23 C24 H24 122.2
C41 C40 C39 119.0(3)
C41 C40 H40 120.5
C39 C40 H40 120.5
C40 C41 C42 121.9(3)
C40 C41 H41 119.1
C42 C41 H41 119.1
C41 C42 C43 117.9(3)
C41 C42 C45 121.6(3)
C43 C42 C45 120.5(3)
O29 C30 H30A 109.5
O29 C30 H30B 109.5
H30A C30 H30B 109.5
O29 C30 H30C 109.5
H30A C30 H30C 109.5
H30B C30 H30C 109.5
C24 C25 S26 113.9(2)
C24 C25 H25 123.0
S26 C25 H25 123.0
C43 C44 C39 119.7(3)
C43 C44 H44 120.2
C39 C44 H44 120.2
C44 C43 C42 121.5(3)
C44 C43 H43 119.2
C42 C43 H43 119.2
O33 C34 C35 108.3(3)
O33 C34 H34A 110.0
C35 C34 H34A 110.0
O33 C34 H34B 110.0
C35 C34 H34B 110.0
H34A C34 H34B 108.4
O27 C28 H28A 109.5
O27 C28 H28B 109.5
H28A C28 H28B 109.5
O27 C28 H28C 109.5
H28A C28 H28C 109.5
H28B C28 H28C 109.5
C42 C45 H45A 109.5
C42 C45 H45B 109.5
H45A C45 H45B 109.5
C42 C45 H45C 109.5
H45A C45 H45C 109.5
H45B C45 H45C 109.5
C34 C35 H35A 109.5
C34 C35 H35B 109.5
H35A C35 H35B 109.5
C34 C35 H35C 109.5
H35A C35 H35C 109.5
H35B C35 H35C 109.5

loop_
_geom_bond_atom_site_label_1
_geom_bond_atom_site_label_2
_geom_bond_distance
S36 O38 1.427(2)
S36 O37 1.428(3)
S36 N14 1.670(2)
S36 C39 1.757(3)
S26 C25 1.690(3)
S26 C22 1.704(2)
O33 C31 1.337(3)
O33 C34 1.453(3)
O27 C7 1.374(3)
O27 C28 1.413(4)
O29 C6 1.374(3)
O29 C30 1.421(4)
O32 C31 1.199(3)
N1 C2 1.470(3)
N1 C21 1.481(3)
N1 C10 1.495(3)
N14 C15 1.441(4)
N14 C13 1.488(3)
C23 C24 1.468(4)
C23 C22 1.489(4)
C23 H23 0.9300
C22 C10 1.520(3)
C11 C31 1.516(3)
C11 C12 1.525(3)
C11 C10 1.631(3)
C11 H11 0.9800
C9 C4 1.378(4)
C9 C8 1.405(3)
C9 C10 1.532(3)
C4 C5 1.404(3)
C4 C3 1.501(3)
C7 C8 1.378(3)
C7 C6 1.407(4)
C8 H8 0.9300
C21 C20 1.503(3)
C21 C12 1.504(3)
C21 H21 0.9800
C20 C19 1.388(4)
C20 C15 1.406(4)
C15 C16 1.404(4)
C12 C13 1.516(3)
C12 H12 0.9800
C13 H13A 0.9700
C13 H13B 0.9700
C3 C2 1.513(3)
C3 H3A 0.9700
C3 H3B 0.9700
C2 H2A 0.9700
C2 H2B 0.9700
C5 C6 1.373(4)
C5 H5 0.9300
C19 C18 1.384(4)
C19 H19 0.9300
C16 C17 1.375(5)
C16 H16 0.9300
C39 C44 1.389(5)
C39 C40 1.391(4)
C18 C17 1.372(5)
C18 H18 0.9300
C17 H17 0.9300
C24 C25 1.343(5)
C24 H24 0.9300
C40 C41 1.373(4)
C40 H40 0.9300
C41 C42 1.383(5)
C41 H41 0.9300
C42 C43 1.390(4)
C42 C45 1.504(5)
C30 H30A 0.9600
C30 H30B 0.9600
C30 H30C 0.9600
C25 H25 0.9300
C44 C43 1.364(5)
C44 H44 0.9300
C43 H43 0.9300
C34 C35 1.476(5)
C34 H34A 0.9700
C34 H34B 0.9700
C28 H28A 0.9600
C28 H28B 0.9600
C28 H28C 0.9600
C45 H45A 0.9600
C45 H45B 0.9600
C45 H45C 0.9600
C35 H35A 0.9600
C35 H35B 0.9600
C35 H35C 0.9600
